data_7026172
loop_
_publ_author_name
'Wang, Liying'
'Ma, Haiyan'

_publ_section_title
;
 Zinc complexes supported by multidentate aminophenolate ligands:
 synthesis, structure and catalysis in ring-opening polymerization of
 rac-lactide.
;
_journal_issue 34
_journal_name_full 'Dalton transactions (Cambridge, England : 2003)'
_journal_page_first 7897
_journal_page_last 7910
_journal_paper_doi 10.1039/c0dt00250j
_journal_volume 39
_journal_year 2010
_chemical_formula_sum 'C41 H55 N3 O Zn'
_chemical_formula_weight 671.25
_chemical_name_systematic ' ?'
_space_group_IT_number 2
_symmetry_cell_setting triclinic
_symmetry_space_group_name_Hall '-P 1'
_symmetry_space_group_name_H-M 'P -1'
_atom_sites_solution_hydrogens geom
_atom_sites_solution_primary direct
_atom_sites_solution_secondary difmap
_audit_creation_method SHELXL-97
_cell_angle_alpha 110.4870(10)
_cell_angle_beta 90.143(2)
_cell_angle_gamma 100.628(2)
_cell_formula_units_Z 2
_cell_length_a 8.2877(11)
_cell_length_b 13.4436(18)
_cell_length_c 18.389(2)
_cell_measurement_reflns_used 3260
_cell_measurement_temperature 296(2)
_cell_measurement_theta_max 25.02
_cell_measurement_theta_min 2.35
_cell_volume 1881.3(4)
_computing_cell_refinement 'Bruker SMART'
_computing_data_collection 'Bruker SMART'
_computing_data_reduction 'Bruker SAINT'
_computing_molecular_graphics 'Bruker SHELXTL'
_computing_publication_material 'Bruker SHELXTL'
_computing_structure_refinement 'SHELXL-97 (Sheldrick,1997)'
_computing_structure_solution 'SHELXS-97 (Sheldrick,1990)'
_diffrn_ambient_temperature 296(2)
_diffrn_measured_fraction_theta_full 0.983
_diffrn_measured_fraction_theta_max 0.983
_diffrn_measurement_device_type 'CCD area detector'
_diffrn_measurement_method 'phi and omega scans'
_diffrn_radiation_monochromator graphite
_diffrn_radiation_source 'fine-focus sealed tube'
_diffrn_radiation_type MoK\a
_diffrn_radiation_wavelength 0.71073
_diffrn_reflns_av_R_equivalents 0.0224
_diffrn_reflns_av_sigmaI/netI 0.0468
_diffrn_reflns_limit_h_max 9
_diffrn_reflns_limit_h_min -9
_diffrn_reflns_limit_k_max 16
_diffrn_reflns_limit_k_min -13
_diffrn_reflns_limit_l_max 20
_diffrn_reflns_limit_l_min -21
_diffrn_reflns_number 9813
_diffrn_reflns_theta_full 25.05
_diffrn_reflns_theta_max 25.05
_diffrn_reflns_theta_min 2.35
_exptl_absorpt_coefficient_mu 0.686
_exptl_absorpt_correction_T_max 0.8749
_exptl_absorpt_correction_T_min 0.8471
_exptl_absorpt_correction_type multi-scan
_exptl_absorpt_process_details sadabs
_exptl_crystal_density_diffrn 1.185
_exptl_crystal_density_method 'not measured'
_exptl_crystal_F_000 720
_exptl_crystal_size_max 0.25
_exptl_crystal_size_mid 0.22
_exptl_crystal_size_min 0.20
_refine_diff_density_max 0.361
_refine_diff_density_min -0.318
_refine_diff_density_rms 0.049
_refine_ls_extinction_method none
_refine_ls_goodness_of_fit_ref 1.021
_refine_ls_hydrogen_treatment constr
_refine_ls_matrix_type full
_refine_ls_number_parameters 425
_refine_ls_number_reflns 6535
_refine_ls_number_restraints 0
_refine_ls_restrained_S_all 1.021
_refine_ls_R_factor_all 0.0607
_refine_ls_R_factor_gt 0.0435
_refine_ls_shift/su_max 0.000
_refine_ls_shift/su_mean 0.000
_refine_ls_structure_factor_coef Fsqd
_refine_ls_weighting_details 'calc w=1/[\s^2^(Fo^2^)+(0.0409P)^2^+0.7938P] where P=(Fo^2^+2Fc^2^)/3'
_refine_ls_weighting_scheme calc
_refine_ls_wR_factor_gt 0.0933
_refine_ls_wR_factor_ref 0.1027
_reflns_number_gt 5126
_reflns_number_total 6535
_reflns_threshold_expression >2sigma(I)
_cod_data_source_file c0dt00250j.txt
_cod_data_source_block 9
_cod_depositor_comments
;
The following automatic conversions were performed:

'_symmetry_cell_setting' value 'Triclinic' changed to 'triclinic'
according to /home/saulius/struct/CIF-dictionaries/cif_core.dic
dictionary named 'cif_core.dic' version 2.4.2 from 2011-04-26.

Automatic conversion script
Id: cif_fix_values 1891 2012-01-12 08:04:46Z andrius 
;
_cod_original_sg_symbol_H-M P-1
_cod_database_code 7026172

loop_
_symmetry_equiv_pos_as_xyz
'x, y, z'
'-x, -y, -z'

loop_
_atom_site_label
_atom_site_type_symbol
_atom_site_fract_x
_atom_site_fract_y
_atom_site_fract_z
_atom_site_U_iso_or_equiv
_atom_site_adp_type
_atom_site_occupancy
_atom_site_symmetry_multiplicity
_atom_site_calc_flag
_atom_site_refinement_flags
Zn1 Zn 0.27666(4) 0.84127(3) 0.112216(17) 0.03890(11) Uani 1 1 d .
C1 C 0.2990(5) 0.8409(3) 0.00572(16) 0.0614(9) Uani 1 1 d .
H1A H 0.2048 0.7920 -0.0274 0.074 Uiso 1 1 calc R
H1B H 0.2981 0.9130 0.0059 0.074 Uiso 1 1 calc R
C2 C 0.4541(7) 0.8069(5) -0.0281(3) 0.127(2) Uani 1 1 d .
H2A H 0.5481 0.8594 0.0010 0.191 Uiso 1 1 calc R
H2B H 0.4537 0.8020 -0.0815 0.191 Uiso 1 1 calc R
H2C H 0.4594 0.7375 -0.0254 0.191 Uiso 1 1 calc R
C3 C 0.2115(3) 0.9791(2) 0.26739(15) 0.0426(7) Uani 1 1 d .
H3A H 0.2160 1.0503 0.3066 0.051 Uiso 1 1 calc R
H3B H 0.2265 0.9299 0.2938 0.051 Uiso 1 1 calc R
C4 C 0.0452(4) 0.9404(2) 0.22223(16) 0.0456(7) Uani 1 1 d .
H4A H -0.0399 0.9339 0.2573 0.055 Uiso 1 1 calc R
H4B H 0.0255 0.9936 0.2005 0.055 Uiso 1 1 calc R
C5 C 0.0035(4) 0.7453(2) 0.18917(19) 0.0570(8) Uani 1 1 d .
H5A H -0.0981 0.7462 0.2142 0.085 Uiso 1 1 calc R
H5B H 0.0919 0.7542 0.2261 0.085 Uiso 1 1 calc R
H5C H -0.0042 0.6774 0.1470 0.085 Uiso 1 1 calc R
C6 C -0.1003(4) 0.8187(3) 0.10081(19) 0.0652(9) Uani 1 1 d .
H6A H -0.1089 0.7493 0.0602 0.098 Uiso 1 1 calc R
H6B H -0.0781 0.8746 0.0789 0.098 Uiso 1 1 calc R
H6C H -0.2018 0.8220 0.1258 0.098 Uiso 1 1 calc R
C7 C 0.3575(4) 1.0768(2) 0.18705(15) 0.0402(6) Uani 1 1 d .
H7A H 0.2653 1.0606 0.1494 0.048 Uiso 1 1 calc R
H7B H 0.4571 1.0805 0.1597 0.048 Uiso 1 1 calc R
C8 C 0.3602(4) 1.1880(2) 0.24776(15) 0.0407(7) Uani 1 1 d .
C9 C 0.5014(4) 1.2453(2) 0.29464(17) 0.0512(8) Uani 1 1 d .
H9 H 0.5955 1.2155 0.2862 0.061 Uiso 1 1 calc R
C10 C 0.5101(5) 1.3451(3) 0.35378(18) 0.0633(10) Uani 1 1 d .
C11 C 0.3687(6) 1.3865(3) 0.3644(2) 0.0739(12) Uani 1 1 d .
H11 H 0.3684 1.4517 0.4048 0.089 Uiso 1 1 calc R
C12 C 0.2283(5) 1.3343(3) 0.3170(2) 0.0707(11) Uani 1 1 d .
H12 H 0.1355 1.3655 0.3252 0.085 Uiso 1 1 calc R
C13 C 0.2215(4) 1.2351(2) 0.2565(2) 0.0539(8) Uani 1 1 d .
C14 C 0.1039(6) 1.1985(3) 0.1265(3) 0.0974(14) Uani 1 1 d .
H14A H 0.0952 1.2714 0.1332 0.146 Uiso 1 1 calc R
H14B H 0.0207 1.1486 0.0880 0.146 Uiso 1 1 calc R
H14C H 0.2107 1.1867 0.1098 0.146 Uiso 1 1 calc R
C15 C -0.0768(5) 1.2007(4) 0.2294(4) 0.130(2) Uani 1 1 d .
H15A H -0.0859 1.1921 0.2790 0.196 Uiso 1 1 calc R
H15B H -0.1630 1.1498 0.1932 0.196 Uiso 1 1 calc R
H15C H -0.0865 1.2731 0.2350 0.196 Uiso 1 1 calc R
C16 C 0.6684(6) 1.4058(3) 0.4020(2) 0.1076(16) Uani 1 1 d .
H16A H 0.7342 1.4466 0.3752 0.161 Uiso 1 1 calc R
H16B H 0.7277 1.3553 0.4103 0.161 Uiso 1 1 calc R
H16C H 0.6442 1.4543 0.4513 0.161 Uiso 1 1 calc R
C17 C 0.5056(4) 0.9805(2) 0.24945(16) 0.0433(7) Uani 1 1 d .
H17A H 0.5381 1.0455 0.2952 0.052 Uiso 1 1 calc R
H17B H 0.5871 0.9827 0.2120 0.052 Uiso 1 1 calc R
C18 C 0.5114(3) 0.8842(2) 0.27261(14) 0.0370(6) Uani 1 1 d .
C19 C 0.5836(3) 0.9036(2) 0.34631(15) 0.0398(6) Uani 1 1 d .
H19 H 0.6133 0.9747 0.3807 0.048 Uiso 1 1 calc R
C20 C 0.6124(3) 0.8215(2) 0.37003(14) 0.0358(6) Uani 1 1 d .
C21 C 0.5693(3) 0.7162(2) 0.31570(14) 0.0353(6) Uani 1 1 d .
H21 H 0.5901 0.6597 0.3300 0.042 Uiso 1 1 calc R
C22 C 0.4973(3) 0.6912(2) 0.24160(14) 0.0317(6) Uani 1 1 d .
C23 C 0.4625(3) 0.7768(2) 0.21970(13) 0.0343(6) Uani 1 1 d .
C24 C 0.4580(3) 0.5741(2) 0.18247(14) 0.0337(6) Uani 1 1 d .
C25 C 0.5523(3) 0.5682(2) 0.10971(15) 0.0426(7) Uani 1 1 d .
H25A H 0.5342 0.4944 0.0743 0.064 Uiso 1 1 calc R
H25B H 0.6678 0.5942 0.1246 0.064 Uiso 1 1 calc R
H25C H 0.5138 0.6122 0.0848 0.064 Uiso 1 1 calc R
C26 C 0.5155(4) 0.4942(2) 0.21500(16) 0.0435(7) Uani 1 1 d .
H26A H 0.4598 0.4951 0.2609 0.065 Uiso 1 1 calc R
H26B H 0.6321 0.5152 0.2278 0.065 Uiso 1 1 calc R
H26C H 0.4902 0.4224 0.1765 0.065 Uiso 1 1 calc R
C27 C 0.2717(3) 0.53481(19) 0.16389(14) 0.0338(6) Uani 1 1 d .
C28 C 0.1967(4) 0.4884(2) 0.08933(16) 0.0447(7) Uani 1 1 d .
H28 H 0.2598 0.4852 0.0471 0.054 Uiso 1 1 calc R
C29 C 0.0288(4) 0.4466(2) 0.07628(18) 0.0529(8) Uani 1 1 d .
H29 H -0.0186 0.4146 0.0255 0.064 Uiso 1 1 calc R
C30 C -0.0679(4) 0.4520(2) 0.1373(2) 0.0562(8) Uani 1 1 d .
H30 H -0.1804 0.4240 0.1284 0.067 Uiso 1 1 calc R
C31 C 0.0040(4) 0.4995(2) 0.21209(19) 0.0519(8) Uani 1 1 d .
H31 H -0.0604 0.5041 0.2541 0.062 Uiso 1 1 calc R
C32 C 0.1712(3) 0.5404(2) 0.22501(16) 0.0430(7) Uani 1 1 d .
H32 H 0.2177 0.5726 0.2759 0.052 Uiso 1 1 calc R
C33 C 0.6829(3) 0.8403(2) 0.45225(14) 0.0402(6) Uani 1 1 d .
C34 C 0.7495(4) 0.9606(2) 0.49894(16) 0.0531(8) Uani 1 1 d .
H34A H 0.8289 0.9900 0.4702 0.080 Uiso 1 1 calc R
H34B H 0.8008 0.9681 0.5479 0.080 Uiso 1 1 calc R
H34C H 0.6604 0.9991 0.5079 0.080 Uiso 1 1 calc R
C35 C 0.5420(4) 0.7994(3) 0.49552(16) 0.0580(9) Uani 1 1 d .
H35A H 0.4519 0.8350 0.4949 0.087 Uiso 1 1 calc R
H35B H 0.5804 0.8152 0.5484 0.087 Uiso 1 1 calc R
H35C H 0.5057 0.7226 0.4702 0.087 Uiso 1 1 calc R
C36 C 0.8270(3) 0.7815(2) 0.44742(14) 0.0395(6) Uani 1 1 d .
C37 C 0.9552(4) 0.7969(2) 0.40210(16) 0.0488(7) Uani 1 1 d .
H37 H 0.9498 0.8405 0.3728 0.059 Uiso 1 1 calc R
C38 C 1.0907(4) 0.7501(3) 0.39881(18) 0.0604(9) Uani 1 1 d .
H38 H 1.1757 0.7631 0.3683 0.072 Uiso 1 1 calc R
C39 C 1.1001(5) 0.6842(3) 0.4406(2) 0.0698(10) Uani 1 1 d .
H39 H 1.1907 0.6517 0.4384 0.084 Uiso 1 1 calc R
C40 C 0.9752(5) 0.6671(3) 0.4853(2) 0.0802(12) Uani 1 1 d .
H40 H 0.9806 0.6222 0.5135 0.096 Uiso 1 1 calc R
C41 C 0.8402(4) 0.7155(3) 0.4893(2) 0.0641(9) Uani 1 1 d .
H41 H 0.7569 0.7033 0.5208 0.077 Uiso 1 1 calc R
N1 N 0.3447(3) 0.98435(16) 0.21534(12) 0.0358(5) Uani 1 1 d .
N2 N 0.0353(3) 0.83474(18) 0.15872(13) 0.0433(6) Uani 1 1 d .
N3 N 0.0813(4) 1.1814(2) 0.2010(2) 0.0752(9) Uani 1 1 d .
O1 O 0.3902(2) 0.75476(14) 0.15004(9) 0.0429(5) Uani 1 1 d .

loop_
_atom_site_aniso_label
_atom_site_aniso_U_11
_atom_site_aniso_U_22
_atom_site_aniso_U_33
_atom_site_aniso_U_23
_atom_site_aniso_U_13
_atom_site_aniso_U_12
Zn1 0.0455(2) 0.03807(19) 0.03306(17) 0.01199(13) -0.00322(13) 0.00944(14)
C1 0.090(3) 0.054(2) 0.0419(17) 0.0202(15) -0.0034(17) 0.0112(18)
C2 0.139(5) 0.170(5) 0.096(3) 0.066(4) 0.061(3) 0.049(4)
C3 0.0519(19) 0.0369(16) 0.0385(14) 0.0125(12) 0.0058(13) 0.0095(13)
C4 0.0468(18) 0.0394(16) 0.0544(17) 0.0195(14) 0.0078(14) 0.0119(14)
C5 0.059(2) 0.0417(18) 0.070(2) 0.0229(16) 0.0080(17) 0.0038(15)
C6 0.051(2) 0.070(2) 0.069(2) 0.0179(18) -0.0108(17) 0.0124(17)
C7 0.0448(17) 0.0375(15) 0.0424(15) 0.0194(13) -0.0006(13) 0.0082(13)
C8 0.0474(18) 0.0338(15) 0.0460(16) 0.0206(13) 0.0049(13) 0.0079(13)
C9 0.063(2) 0.0378(17) 0.0548(18) 0.0197(15) -0.0035(16) 0.0085(15)
C10 0.101(3) 0.0369(18) 0.0509(18) 0.0188(15) -0.0082(19) 0.0041(19)
C11 0.133(4) 0.044(2) 0.051(2) 0.0198(17) 0.026(2) 0.025(2)
C12 0.087(3) 0.052(2) 0.092(3) 0.039(2) 0.041(2) 0.034(2)
C13 0.054(2) 0.0407(18) 0.078(2) 0.0322(17) 0.0170(17) 0.0148(15)
C14 0.097(3) 0.091(3) 0.125(4) 0.065(3) -0.031(3) 0.017(3)
C15 0.059(3) 0.095(4) 0.256(7) 0.079(4) 0.031(4) 0.028(3)
C16 0.148(4) 0.062(3) 0.086(3) 0.012(2) -0.050(3) -0.016(3)
C17 0.0468(18) 0.0346(15) 0.0462(16) 0.0138(13) -0.0085(13) 0.0037(13)
C18 0.0417(16) 0.0304(14) 0.0367(14) 0.0103(11) -0.0068(12) 0.0052(12)
C19 0.0431(17) 0.0315(15) 0.0376(14) 0.0052(12) -0.0060(12) 0.0039(12)
C20 0.0337(15) 0.0392(15) 0.0325(13) 0.0105(12) -0.0058(11) 0.0070(12)
C21 0.0361(15) 0.0355(15) 0.0376(14) 0.0171(12) -0.0021(12) 0.0071(12)
C22 0.0288(14) 0.0327(14) 0.0326(13) 0.0108(11) 0.0001(11) 0.0057(11)
C23 0.0343(15) 0.0367(15) 0.0314(13) 0.0119(11) -0.0017(11) 0.0063(12)
C24 0.0341(15) 0.0333(14) 0.0339(13) 0.0106(11) 0.0009(11) 0.0098(12)
C25 0.0421(17) 0.0418(16) 0.0402(15) 0.0102(13) 0.0074(13) 0.0079(13)
C26 0.0467(18) 0.0372(16) 0.0492(16) 0.0160(13) 0.0004(13) 0.0135(13)
C27 0.0357(15) 0.0267(13) 0.0397(14) 0.0111(11) 0.0014(12) 0.0091(11)
C28 0.0442(18) 0.0424(17) 0.0422(15) 0.0099(13) -0.0023(13) 0.0061(14)
C29 0.050(2) 0.0413(17) 0.0564(18) 0.0056(15) -0.0157(16) 0.0055(14)
C30 0.0351(18) 0.0385(17) 0.091(3) 0.0185(17) -0.0048(17) 0.0061(14)
C31 0.0415(19) 0.0465(18) 0.071(2) 0.0238(16) 0.0166(16) 0.0110(15)
C32 0.0421(18) 0.0408(16) 0.0458(16) 0.0143(13) 0.0044(13) 0.0100(13)
C33 0.0398(16) 0.0477(17) 0.0311(13) 0.0125(12) -0.0026(12) 0.0069(13)
C34 0.058(2) 0.0539(19) 0.0374(15) 0.0028(14) -0.0125(14) 0.0138(16)
C35 0.051(2) 0.084(2) 0.0436(17) 0.0282(17) 0.0034(14) 0.0136(17)
C36 0.0393(16) 0.0424(16) 0.0314(13) 0.0090(12) -0.0108(12) 0.0034(13)
C37 0.053(2) 0.0539(19) 0.0417(16) 0.0168(14) 0.0035(14) 0.0161(15)
C38 0.055(2) 0.068(2) 0.0531(19) 0.0121(17) 0.0046(16) 0.0200(18)
C39 0.052(2) 0.070(2) 0.086(3) 0.021(2) -0.016(2) 0.0211(19)
C40 0.065(3) 0.090(3) 0.110(3) 0.065(3) -0.013(2) 0.017(2)
C41 0.048(2) 0.085(3) 0.077(2) 0.050(2) -0.0009(17) 0.0120(18)
N1 0.0408(13) 0.0317(12) 0.0369(11) 0.0143(10) -0.0006(10) 0.0082(10)
N2 0.0428(14) 0.0373(13) 0.0485(13) 0.0143(11) -0.0021(11) 0.0067(11)
N3 0.0474(18) 0.0577(18) 0.132(3) 0.0465(19) 0.0053(18) 0.0134(14)
O1 0.0581(13) 0.0361(10) 0.0324(9) 0.0085(8) -0.0117(9) 0.0122(9)

loop_
_atom_type_symbol
_atom_type_description
_atom_type_scat_dispersion_real
_atom_type_scat_dispersion_imag
_atom_type_scat_source
C C 0.0033 0.0016 'International Tables Vol C Tables 4.2.6.8 and 6.1.1.4'
H H 0.0000 0.0000 'International Tables Vol C Tables 4.2.6.8 and 6.1.1.4'
N N 0.0061 0.0033 'International Tables Vol C Tables 4.2.6.8 and 6.1.1.4'
O O 0.0106 0.0060 'International Tables Vol C Tables 4.2.6.8 and 6.1.1.4'
Zn Zn 0.2839 1.4301 'International Tables Vol C Tables 4.2.6.8 and 6.1.1.4'

loop_
_geom_angle_atom_site_label_1
_geom_angle_atom_site_label_2
_geom_angle_atom_site_label_3
_geom_angle
O1 Zn1 C1 120.79(11)
O1 Zn1 N1 94.18(7)
C1 Zn1 N1 123.81(11)
O1 Zn1 N2 107.09(8)
C1 Zn1 N2 119.60(12)
N1 Zn1 N2 83.46(8)
C2 C1 Zn1 113.2(3)
C2 C1 H1A 108.9
Zn1 C1 H1A 108.9
C2 C1 H1B 108.9
Zn1 C1 H1B 108.9
H1A C1 H1B 107.7
C1 C2 H2A 109.5
C1 C2 H2B 109.5
H2A C2 H2B 109.5
C1 C2 H2C 109.5
H2A C2 H2C 109.5
H2B C2 H2C 109.5
N1 C3 C4 110.9(2)
N1 C3 H3A 109.5
C4 C3 H3A 109.5
N1 C3 H3B 109.5
C4 C3 H3B 109.5
H3A C3 H3B 108.0
N2 C4 C3 111.6(2)
N2 C4 H4A 109.3
C3 C4 H4A 109.3
N2 C4 H4B 109.3
C3 C4 H4B 109.3
H4A C4 H4B 108.0
N2 C5 H5A 109.5
N2 C5 H5B 109.5
H5A C5 H5B 109.5
N2 C5 H5C 109.5
H5A C5 H5C 109.5
H5B C5 H5C 109.5
N2 C6 H6A 109.5
N2 C6 H6B 109.5
H6A C6 H6B 109.5
N2 C6 H6C 109.5
H6A C6 H6C 109.5
H6B C6 H6C 109.5
N1 C7 C8 117.1(2)
N1 C7 H7A 108.0
C8 C7 H7A 108.0
N1 C7 H7B 108.0
C8 C7 H7B 108.0
H7A C7 H7B 107.3
C9 C8 C13 118.7(3)
C9 C8 C7 120.4(3)
C13 C8 C7 120.9(3)
C8 C9 C10 123.4(3)
C8 C9 H9 118.3
C10 C9 H9 118.3
C11 C10 C9 116.7(3)
C11 C10 C16 121.9(4)
C9 C10 C16 121.3(4)
C12 C11 C10 121.7(3)
C12 C11 H11 119.2
C10 C11 H11 119.2
C11 C12 C13 121.3(3)
C11 C12 H12 119.3
C13 C12 H12 119.3
C8 C13 C12 118.1(3)
C8 C13 N3 118.6(3)
C12 C13 N3 123.3(3)
N3 C14 H14A 109.5
N3 C14 H14B 109.5
H14A C14 H14B 109.5
N3 C14 H14C 109.5
H14A C14 H14C 109.5
H14B C14 H14C 109.5
N3 C15 H15A 109.5
N3 C15 H15B 109.5
H15A C15 H15B 109.5
N3 C15 H15C 109.5
H15A C15 H15C 109.5
H15B C15 H15C 109.5
C10 C16 H16A 109.5
C10 C16 H16B 109.5
H16A C16 H16B 109.5
C10 C16 H16C 109.5
H16A C16 H16C 109.5
H16B C16 H16C 109.5
N1 C17 C18 116.7(2)
N1 C17 H17A 108.1
C18 C17 H17A 108.1
N1 C17 H17B 108.1
C18 C17 H17B 108.1
H17A C17 H17B 107.3
C19 C18 C23 119.9(2)
C19 C18 C17 117.8(2)
C23 C18 C17 122.0(2)
C20 C19 C18 122.6(2)
C20 C19 H19 118.7
C18 C19 H19 118.7
C19 C20 C21 116.6(2)
C19 C20 C33 123.6(2)
C21 C20 C33 119.8(2)
C22 C21 C20 123.8(2)
C22 C21 H21 118.1
C20 C21 H21 118.1
C21 C22 C23 118.5(2)
C21 C22 C24 121.9(2)
C23 C22 C24 119.5(2)
O1 C23 C18 121.8(2)
O1 C23 C22 119.7(2)
C18 C23 C22 118.5(2)
C27 C24 C25 112.9(2)
C27 C24 C26 105.9(2)
C25 C24 C26 106.4(2)
C27 C24 C22 110.60(19)
C25 C24 C22 109.3(2)
C26 C24 C22 111.8(2)
C24 C25 H25A 109.5
C24 C25 H25B 109.5
H25A C25 H25B 109.5
C24 C25 H25C 109.5
H25A C25 H25C 109.5
H25B C25 H25C 109.5
C24 C26 H26A 109.5
C24 C26 H26B 109.5
H26A C26 H26B 109.5
C24 C26 H26C 109.5
H26A C26 H26C 109.5
H26B C26 H26C 109.5
C28 C27 C32 117.2(3)
C28 C27 C24 124.1(2)
C32 C27 C24 118.7(2)
C27 C28 C29 121.2(3)
C27 C28 H28 119.4
C29 C28 H28 119.4
C30 C29 C28 120.7(3)
C30 C29 H29 119.6
C28 C29 H29 119.6
C29 C30 C31 119.0(3)
C29 C30 H30 120.5
C31 C30 H30 120.5
C30 C31 C32 120.2(3)
C30 C31 H31 119.9
C32 C31 H31 119.9
C31 C32 C27 121.7(3)
C31 C32 H32 119.2
C27 C32 H32 119.2
C34 C33 C36 106.9(2)
C34 C33 C20 112.2(2)
C36 C33 C20 110.2(2)
C34 C33 C35 108.0(2)
C36 C33 C35 111.8(2)
C20 C33 C35 107.7(2)
C33 C34 H34A 109.5
C33 C34 H34B 109.5
H34A C34 H34B 109.5
C33 C34 H34C 109.5
H34A C34 H34C 109.5
H34B C34 H34C 109.5
C33 C35 H35A 109.5
C33 C35 H35B 109.5
H35A C35 H35B 109.5
C33 C35 H35C 109.5
H35A C35 H35C 109.5
H35B C35 H35C 109.5
C41 C36 C37 116.6(3)
C41 C36 C33 123.1(3)
C37 C36 C33 120.2(2)
C38 C37 C36 122.3(3)
C38 C37 H37 118.8
C36 C37 H37 118.8
C39 C38 C37 119.8(3)
C39 C38 H38 120.1
C37 C38 H38 120.1
C40 C39 C38 119.1(3)
C40 C39 H39 120.4
C38 C39 H39 120.4
C39 C40 C41 121.0(3)
C39 C40 H40 119.5
C41 C40 H40 119.5
C36 C41 C40 121.1(3)
C36 C41 H41 119.4
C40 C41 H41 119.4
C3 N1 C17 112.2(2)
C3 N1 C7 113.6(2)
C17 N1 C7 112.0(2)
C3 N1 Zn1 105.75(15)
C17 N1 Zn1 107.73(15)
C7 N1 Zn1 104.80(14)
C5 N2 C4 110.8(2)
C5 N2 C6 108.8(2)
C4 N2 C6 109.3(2)
C5 N2 Zn1 108.97(17)
C4 N2 Zn1 105.36(16)
C6 N2 Zn1 113.57(19)
C13 N3 C15 115.7(4)
C13 N3 C14 112.7(3)
C15 N3 C14 111.5(4)
C23 O1 Zn1 129.95(16)

loop_
_geom_bond_atom_site_label_1
_geom_bond_atom_site_label_2
_geom_bond_distance
Zn1 O1 1.9205(17)
Zn1 C1 1.966(3)
Zn1 N1 2.158(2)
Zn1 N2 2.176(2)
C1 C2 1.507(5)
C1 H1A 0.9700
C1 H1B 0.9700
C2 H2A 0.9600
C2 H2B 0.9600
C2 H2C 0.9600
C3 N1 1.471(3)
C3 C4 1.512(4)
C3 H3A 0.9700
C3 H3B 0.9700
C4 N2 1.478(3)
C4 H4A 0.9700
C4 H4B 0.9700
C5 N2 1.478(3)
C5 H5A 0.9600
C5 H5B 0.9600
C5 H5C 0.9600
C6 N2 1.479(4)
C6 H6A 0.9600
C6 H6B 0.9600
C6 H6C 0.9600
C7 N1 1.494(3)
C7 C8 1.516(4)
C7 H7A 0.9700
C7 H7B 0.9700
C8 C9 1.380(4)
C8 C13 1.395(4)
C9 C10 1.390(4)
C9 H9 0.9300
C10 C11 1.374(5)
C10 C16 1.506(5)
C11 C12 1.368(5)
C11 H11 0.9300
C12 C13 1.398(5)
C12 H12 0.9300
C13 N3 1.443(4)
C14 N3 1.472(5)
C14 H14A 0.9600
C14 H14B 0.9600
C14 H14C 0.9600
C15 N3 1.446(5)
C15 H15A 0.9600
C15 H15B 0.9600
C15 H15C 0.9600
C16 H16A 0.9600
C16 H16B 0.9600
C16 H16C 0.9600
C17 N1 1.489(3)
C17 C18 1.506(3)
C17 H17A 0.9700
C17 H17B 0.9700
C18 C19 1.398(3)
C18 C23 1.412(3)
C19 C20 1.377(4)
C19 H19 0.9300
C20 C21 1.397(3)
C20 C33 1.538(3)
C21 C22 1.388(3)
C21 H21 0.9300
C22 C23 1.420(3)
C22 C24 1.542(3)
C23 O1 1.324(3)
C24 C27 1.533(4)
C24 C25 1.537(3)
C24 C26 1.541(3)
C25 H25A 0.9600
C25 H25B 0.9600
C25 H25C 0.9600
C26 H26A 0.9600
C26 H26B 0.9600
C26 H26C 0.9600
C27 C28 1.382(4)
C27 C32 1.390(4)
C28 C29 1.387(4)
C28 H28 0.9300
C29 C30 1.370(4)
C29 H29 0.9300
C30 C31 1.376(4)
C30 H30 0.9300
C31 C32 1.380(4)
C31 H31 0.9300
C32 H32 0.9300
C33 C34 1.534(4)
C33 C36 1.535(4)
C33 C35 1.541(4)
C34 H34A 0.9600
C34 H34B 0.9600
C34 H34C 0.9600
C35 H35A 0.9600
C35 H35B 0.9600
C35 H35C 0.9600
C36 C41 1.382(4)
C36 C37 1.383(4)
C37 C38 1.377(4)
C37 H37 0.9300
C38 C39 1.372(5)
C38 H38 0.9300
C39 C40 1.359(5)
C39 H39 0.9300
C40 C41 1.385(5)
C40 H40 0.9300
C41 H41 0.9300

loop_
_geom_torsion_atom_site_label_1
_geom_torsion_atom_site_label_2
_geom_torsion_atom_site_label_3
_geom_torsion_atom_site_label_4
_geom_torsion
O1 Zn1 C1 C2 -22.8(4)
N1 Zn1 C1 C2 97.3(3)
N2 Zn1 C1 C2 -159.9(3)
N1 C3 C4 N2 55.9(3)
N1 C7 C8 C9 76.9(3)
N1 C7 C8 C13 -104.2(3)
C13 C8 C9 C10 4.2(4)
C7 C8 C9 C10 -176.9(3)
C8 C9 C10 C11 -0.1(4)
C8 C9 C10 C16 -178.4(3)
C9 C10 C11 C12 -2.7(5)
C16 C10 C11 C12 175.6(3)
C10 C11 C12 C13 1.3(5)
C9 C8 C13 C12 -5.4(4)
C7 C8 C13 C12 175.7(3)
C9 C8 C13 N3 172.1(3)
C7 C8 C13 N3 -6.8(4)
C11 C12 C13 C8 2.9(5)
C11 C12 C13 N3 -174.6(3)
N1 C17 C18 C19 -132.0(3)
N1 C17 C18 C23 54.7(4)
C23 C18 C19 C20 1.1(4)
C17 C18 C19 C20 -172.4(3)
C18 C19 C20 C21 1.5(4)
C18 C19 C20 C33 -176.5(3)
C19 C20 C21 C22 -1.5(4)
C33 C20 C21 C22 176.6(2)
C20 C21 C22 C23 -1.0(4)
C20 C21 C22 C24 177.6(2)
C19 C18 C23 O1 178.4(2)
C17 C18 C23 O1 -8.4(4)
C19 C18 C23 C22 -3.6(4)
C17 C18 C23 C22 169.5(2)
C21 C22 C23 O1 -178.4(2)
C24 C22 C23 O1 3.0(4)
C21 C22 C23 C18 3.6(4)
C24 C22 C23 C18 -175.1(2)
C21 C22 C24 C27 115.1(3)
C23 C22 C24 C27 -66.3(3)
C21 C22 C24 C25 -120.0(3)
C23 C22 C24 C25 58.6(3)
C21 C22 C24 C26 -2.6(3)
C23 C22 C24 C26 176.0(2)
C25 C24 C27 C28 6.3(3)
C26 C24 C27 C28 -109.7(3)
C22 C24 C27 C28 129.1(3)
C25 C24 C27 C32 -177.2(2)
C26 C24 C27 C32 66.8(3)
C22 C24 C27 C32 -54.5(3)
C32 C27 C28 C29 -1.8(4)
C24 C27 C28 C29 174.7(2)
C27 C28 C29 C30 1.2(4)
C28 C29 C30 C31 -0.1(4)
C29 C30 C31 C32 -0.3(4)
C30 C31 C32 C27 -0.3(4)
C28 C27 C32 C31 1.3(4)
C24 C27 C32 C31 -175.4(2)
C19 C20 C33 C34 -11.6(4)
C21 C20 C33 C34 170.4(2)
C19 C20 C33 C36 -130.7(3)
C21 C20 C33 C36 51.4(3)
C19 C20 C33 C35 107.1(3)
C21 C20 C33 C35 -70.9(3)
C34 C33 C36 C41 106.7(3)
C20 C33 C36 C41 -131.0(3)
C35 C33 C36 C41 -11.3(4)
C34 C33 C36 C37 -70.4(3)
C20 C33 C36 C37 51.8(3)
C35 C33 C36 C37 171.5(2)
C41 C36 C37 C38 -0.5(4)
C33 C36 C37 C38 176.9(3)
C36 C37 C38 C39 1.0(5)
C37 C38 C39 C40 -0.5(5)
C38 C39 C40 C41 -0.4(6)
C37 C36 C41 C40 -0.4(5)
C33 C36 C41 C40 -177.7(3)
C39 C40 C41 C36 0.9(6)
C4 C3 N1 C17 -158.2(2)
C4 C3 N1 C7 73.4(3)
C4 C3 N1 Zn1 -41.0(2)
C18 C17 N1 C3 56.7(3)
C18 C17 N1 C7 -174.1(2)
C18 C17 N1 Zn1 -59.3(3)
C8 C7 N1 C3 49.6(3)
C8 C7 N1 C17 -78.9(3)
C8 C7 N1 Zn1 164.6(2)
O1 Zn1 N1 C3 -91.10(16)
C1 Zn1 N1 C3 137.08(18)
N2 Zn1 N1 C3 15.64(15)
O1 Zn1 N1 C17 29.10(17)
C1 Zn1 N1 C17 -102.7(2)
N2 Zn1 N1 C17 135.84(17)
O1 Zn1 N1 C7 148.57(16)
C1 Zn1 N1 C7 16.8(2)
N2 Zn1 N1 C7 -104.68(16)
C3 C4 N2 C5 79.8(3)
C3 C4 N2 C6 -160.3(2)
C3 C4 N2 Zn1 -37.9(2)
O1 Zn1 N2 C5 -14.65(19)
C1 Zn1 N2 C5 127.6(2)
N1 Zn1 N2 C5 -107.04(18)
O1 Zn1 N2 C4 104.26(16)
C1 Zn1 N2 C4 -113.52(19)
N1 Zn1 N2 C4 11.87(16)
O1 Zn1 N2 C6 -136.14(19)
C1 Zn1 N2 C6 6.1(2)
N1 Zn1 N2 C6 131.5(2)
C8 C13 N3 C15 152.4(3)
C12 C13 N3 C15 -30.2(5)
C8 C13 N3 C14 -77.6(4)
C12 C13 N3 C14 99.8(4)
C18 C23 O1 Zn1 -20.1(4)
C22 C23 O1 Zn1 161.93(18)
C1 Zn1 O1 C23 141.7(2)
N1 Zn1 O1 C23 7.8(2)
N2 Zn1 O1 C23 -76.6(2)
